data_4117254
loop_
_publ_author_name
'Federica Bertini'
'Volodymyr Lyaskovskyy'
'Brian J. J. Timmer'
'Frans J. J. de Kanter'
'Martin Lutz'
'Andreas W. Ehlers'
'J. Chris Slootweg'
'Koop Lammertsma'

_publ_contact_author_address
; Bijvoet Center for Biomolecular Research
  Crystal and Structural Chemistry
  Utrecht University
  Padualaan 8
  3584 CH Utrecht
  The Netherlands
;
_publ_contact_author_email m.lutz@uu.nl
_publ_contact_author_fax '[+31] 30 2533940'
_publ_contact_author_name 'Martin Lutz'
_publ_contact_author_phone '[+31] 30 2533902'
_publ_section_title
;
 Preorganized Frustrated Lewis Pairs
;
_journal_name_full 'Journal of the American Chemical Society'
_journal_page_first 201
_journal_page_last 204
_journal_paper_doi 10.1021/ja210214r
_journal_volume 134
_journal_year 2012
_chemical_formula_moiety 'C22 H30 B O2 P'
_chemical_formula_sum 'C22 H30 B O2 P'
_chemical_formula_weight 368.24
_chemical_name_systematic
; 
 ? 
;
_space_group_IT_number 33
_symmetry_cell_setting orthorhombic
_symmetry_space_group_name_Hall 'P 2c -2n'
_symmetry_space_group_name_H-M 'P n a 21'
_atom_sites_solution_hydrogens difmap
_atom_sites_solution_primary direct
_atom_sites_solution_secondary difmap
_audit_creation_method SHELXL-97
_cell_angle_alpha 90.00
_cell_angle_beta 90.00
_cell_angle_gamma 90.00
_cell_formula_units_Z 4
_cell_length_a 11.1839(3)
_cell_length_b 10.8709(3)
_cell_length_c 17.0362(5)
_cell_measurement_reflns_used 9859
_cell_measurement_temperature 150(2)
_cell_measurement_theta_max 27.46
_cell_measurement_theta_min 2.22
_cell_volume 2071.25(10)
_computing_cell_refinement 'SAINT V7.68A'
_computing_data_collection Apex2
_computing_data_reduction 'SAINT V7.68A, SADABS-2008/1'
_computing_structure_refinement 'SHELXL-97 (Sheldrick, 2008)'
_computing_structure_solution 'SHELXS-97 (Sheldrick, 2008)'
_diffrn_ambient_temperature 150(2)
_diffrn_measured_fraction_theta_full 1.000
_diffrn_measured_fraction_theta_max 1.000
_diffrn_measurement_device_type 'Bruker Kappa ApexII'
_diffrn_measurement_method '\f and \w scans'
_diffrn_radiation_monochromator graphite
_diffrn_radiation_source 'fine-focus sealed tube'
_diffrn_radiation_type MoK\a
_diffrn_radiation_wavelength 0.71073
_diffrn_reflns_av_R_equivalents 0.0207
_diffrn_reflns_av_sigmaI/netI 0.0165
_diffrn_reflns_limit_h_max 14
_diffrn_reflns_limit_h_min -14
_diffrn_reflns_limit_k_max 14
_diffrn_reflns_limit_k_min -14
_diffrn_reflns_limit_l_max 22
_diffrn_reflns_limit_l_min -21
_diffrn_reflns_number 29212
_diffrn_reflns_theta_full 27.49
_diffrn_reflns_theta_max 27.49
_diffrn_reflns_theta_min 2.22
_exptl_absorpt_coefficient_mu 0.145
_exptl_absorpt_correction_T_max 0.7456
_exptl_absorpt_correction_T_min 0.6980
_exptl_absorpt_correction_type multi-scan
_exptl_absorpt_process_details SADABS-2008/1
_exptl_crystal_colour colourless
_exptl_crystal_density_diffrn 1.181
_exptl_crystal_description needle
_exptl_crystal_F_000 792
_exptl_crystal_size_max 0.43
_exptl_crystal_size_mid 0.24
_exptl_crystal_size_min 0.12
_refine_diff_density_max 0.291
_refine_diff_density_min -0.207
_refine_diff_density_rms 0.032
_refine_ls_abs_structure_details 'Flack H D (1983), Acta Cryst. A39, 876-881'
_refine_ls_abs_structure_Flack 0.47(6)
_refine_ls_extinction_method none
_refine_ls_goodness_of_fit_ref 1.023
_refine_ls_hydrogen_treatment mixed
_refine_ls_matrix_type full
_refine_ls_number_parameters 250
_refine_ls_number_reflns 4724
_refine_ls_number_restraints 1
_refine_ls_restrained_S_all 1.022
_refine_ls_R_factor_all 0.0294
_refine_ls_R_factor_gt 0.0269
_refine_ls_shift/su_max 0.001
_refine_ls_shift/su_mean 0.000
_refine_ls_structure_factor_coef Fsqd
_refine_ls_weighting_details 'calc w=1/[\s^2^(Fo^2^)+(0.0440P)^2^+0.2510P] where P=(Fo^2^+2Fc^2^)/3'
_refine_ls_weighting_scheme calc
_refine_ls_wR_factor_gt 0.0684
_refine_ls_wR_factor_ref 0.0698
_reflns_number_gt 4476
_reflns_number_total 4724
_reflns_threshold_expression I>2\s(I)
_cod_data_source_file ja210214r_si_002_2.cif
_cod_data_source_block l0135a
_cod_database_code 4117254

loop_
_symmetry_equiv_pos_as_xyz
'x, y, z'
'-x, -y, z+1/2'
'-x+1/2, y+1/2, z+1/2'
'x+1/2, -y+1/2, z'

loop_
_atom_site_label
_atom_site_type_symbol
_atom_site_fract_x
_atom_site_fract_y
_atom_site_fract_z
_atom_site_U_iso_or_equiv
_atom_site_adp_type
_atom_site_occupancy
_atom_site_symmetry_multiplicity
_atom_site_calc_flag
_atom_site_refinement_flags
P1 P 0.49462(2) 0.54919(2) 0.27229(2) 0.01777(7) Uani 1 1 d .
O1 O 0.29578(7) 0.42505(8) 0.28644(6) 0.0251(2) Uani 1 1 d .
O2 O 0.26960(9) 0.62376(8) 0.31390(7) 0.0357(2) Uani 1 1 d .
C1 C 0.51663(11) 0.39393(12) 0.24258(9) 0.0223(3) Uani 1 1 d .
H1A H 0.5819(16) 0.3587(15) 0.2697(11) 0.039(4) Uiso 1 1 d .
H1B H 0.5371(15) 0.3903(15) 0.1875(11) 0.031(4) Uiso 1 1 d .
C2 C 0.57071(11) 0.58683(11) 0.36519(8) 0.0231(3) Uani 1 1 d .
C3 C 0.70659(12) 0.58711(13) 0.35215(10) 0.0303(3) Uani 1 1 d .
H3A H 0.7473 0.5978 0.4026 0.045 Uiso 1 1 calc R
H3B H 0.7281 0.6549 0.3170 0.045 Uiso 1 1 calc R
H3C H 0.7310 0.5088 0.3285 0.045 Uiso 1 1 calc R
C4 C 0.53712(14) 0.48416(14) 0.42347(9) 0.0312(3) Uani 1 1 d .
H4A H 0.5764 0.4995 0.4740 0.047 Uiso 1 1 calc R
H4B H 0.5633 0.4046 0.4027 0.047 Uiso 1 1 calc R
H4C H 0.4502 0.4831 0.4309 0.047 Uiso 1 1 calc R
C5 C 0.52890(14) 0.71069(13) 0.39857(9) 0.0318(3) Uani 1 1 d .
H5A H 0.4414 0.7147 0.3970 0.048 Uiso 1 1 calc R
H5B H 0.5624 0.7778 0.3671 0.048 Uiso 1 1 calc R
H5C H 0.5562 0.7187 0.4530 0.048 Uiso 1 1 calc R
C6 C 0.51100(11) 0.65816(13) 0.18962(8) 0.0248(3) Uani 1 1 d .
C7 C 0.63430(15) 0.64063(16) 0.15194(11) 0.0421(4) Uani 1 1 d .
H7A H 0.6438 0.5546 0.1359 0.063 Uiso 1 1 calc R
H7B H 0.6966 0.6620 0.1900 0.063 Uiso 1 1 calc R
H7C H 0.6413 0.6941 0.1058 0.063 Uiso 1 1 calc R
C8 C 0.41313(15) 0.62334(16) 0.13015(9) 0.0378(3) Uani 1 1 d .
H8A H 0.4226 0.6729 0.0825 0.057 Uiso 1 1 calc R
H8B H 0.3343 0.6390 0.1532 0.057 Uiso 1 1 calc R
H8C H 0.4202 0.5359 0.1169 0.057 Uiso 1 1 calc R
C9 C 0.49387(14) 0.79280(14) 0.21434(10) 0.0344(3) Uani 1 1 d .
H9A H 0.5624 0.8193 0.2459 0.052 Uiso 1 1 calc R
H9B H 0.4205 0.8004 0.2455 0.052 Uiso 1 1 calc R
H9C H 0.4877 0.8446 0.1675 0.052 Uiso 1 1 calc R
C10 C 0.39934(11) 0.23147(11) 0.33746(8) 0.0229(3) Uani 1 1 d .
C11 C 0.49540(11) 0.14809(13) 0.34396(9) 0.0278(3) Uani 1 1 d .
H11 H 0.5527 0.1441 0.3028 0.033 Uiso 1 1 calc R
C12 C 0.50882(13) 0.07154(14) 0.40881(11) 0.0352(3) Uani 1 1 d .
H12 H 0.5743 0.0160 0.4113 0.042 Uiso 1 1 calc R
C13 C 0.42695(15) 0.07616(15) 0.46980(10) 0.0386(4) Uani 1 1 d .
H13 H 0.4363 0.0245 0.5144 0.046 Uiso 1 1 calc R
C14 C 0.33137(14) 0.15691(14) 0.46509(9) 0.0340(3) Uani 1 1 d .
H14 H 0.2747 0.1605 0.5066 0.041 Uiso 1 1 calc R
C15 C 0.31785(12) 0.23300(12) 0.39967(8) 0.0276(3) Uani 1 1 d .
H15 H 0.2514 0.2873 0.3974 0.033 Uiso 1 1 calc R
C16 C 0.33279(11) 0.25809(12) 0.18442(8) 0.0246(3) Uani 1 1 d .
C17 C 0.37836(12) 0.14717(13) 0.15574(9) 0.0319(3) Uani 1 1 d .
H17 H 0.4394 0.1065 0.1845 0.038 Uiso 1 1 calc R
C18 C 0.33721(14) 0.09460(15) 0.08659(9) 0.0372(3) Uani 1 1 d .
H18 H 0.3707 0.0194 0.0687 0.045 Uiso 1 1 calc R
C19 C 0.24749(15) 0.15108(15) 0.04349(9) 0.0377(3) Uani 1 1 d .
H19 H 0.2199 0.1158 -0.0042 0.045 Uiso 1 1 calc R
C20 C 0.19905(16) 0.25929(15) 0.07106(10) 0.0406(4) Uani 1 1 d .
H20 H 0.1365 0.2982 0.0427 0.049 Uiso 1 1 calc R
C21 C 0.24105(13) 0.31206(14) 0.14021(9) 0.0330(3) Uani 1 1 d .
H21 H 0.2065 0.3869 0.1580 0.040 Uiso 1 1 calc R
C22 C 0.33144(10) 0.53752(11) 0.29476(8) 0.0216(2) Uani 1 1 d .
B1 B 0.38640(12) 0.32187(12) 0.26280(9) 0.0218(3) Uani 1 1 d .

loop_
_atom_site_aniso_label
_atom_site_aniso_U_11
_atom_site_aniso_U_22
_atom_site_aniso_U_33
_atom_site_aniso_U_23
_atom_site_aniso_U_13
_atom_site_aniso_U_12
P1 0.01641(12) 0.01666(13) 0.02025(13) -0.00005(13) 0.00071(12) 0.00065(10)
O1 0.0170(4) 0.0204(4) 0.0379(6) -0.0027(4) 0.0037(4) 0.0004(3)
O2 0.0240(4) 0.0254(5) 0.0577(7) -0.0093(5) 0.0072(5) 0.0050(4)
C1 0.0191(6) 0.0171(6) 0.0305(7) -0.0029(5) 0.0044(5) 0.0016(4)
C2 0.0246(6) 0.0225(6) 0.0222(6) 0.0020(5) -0.0039(5) -0.0022(5)
C3 0.0232(6) 0.0275(7) 0.0403(8) 0.0050(6) -0.0072(6) -0.0036(5)
C4 0.0368(7) 0.0329(7) 0.0238(6) 0.0069(6) -0.0037(6) -0.0064(6)
C5 0.0403(7) 0.0282(7) 0.0269(7) -0.0067(6) -0.0009(6) -0.0014(6)
C6 0.0283(6) 0.0241(6) 0.0220(6) 0.0052(5) -0.0002(5) -0.0007(5)
C7 0.0381(8) 0.0469(9) 0.0414(9) 0.0129(7) 0.0161(7) 0.0001(7)
C8 0.0487(9) 0.0404(8) 0.0245(7) 0.0044(6) -0.0110(6) -0.0045(7)
C9 0.0438(8) 0.0218(7) 0.0377(8) 0.0073(6) -0.0054(6) 0.0005(6)
C10 0.0210(6) 0.0193(5) 0.0285(6) -0.0039(5) -0.0006(5) -0.0048(4)
C11 0.0256(6) 0.0239(6) 0.0340(7) -0.0019(6) 0.0001(5) -0.0004(5)
C12 0.0336(8) 0.0276(7) 0.0444(9) 0.0050(7) -0.0092(6) -0.0024(5)
C13 0.0441(9) 0.0389(8) 0.0329(8) 0.0076(7) -0.0103(7) -0.0152(7)
C14 0.0342(7) 0.0412(8) 0.0265(7) -0.0024(6) 0.0026(6) -0.0152(6)
C15 0.0250(6) 0.0269(6) 0.0311(7) -0.0058(6) 0.0019(5) -0.0059(5)
C16 0.0226(6) 0.0232(6) 0.0279(6) 0.0007(5) 0.0035(5) -0.0048(5)
C17 0.0280(7) 0.0321(7) 0.0355(8) -0.0066(6) -0.0024(6) 0.0011(5)
C18 0.0359(8) 0.0377(8) 0.0381(9) -0.0125(7) 0.0029(6) -0.0034(6)
C19 0.0439(8) 0.0427(8) 0.0266(7) -0.0031(6) -0.0020(6) -0.0141(7)
C20 0.0416(8) 0.0418(9) 0.0383(8) 0.0062(7) -0.0126(7) -0.0051(7)
C21 0.0337(7) 0.0274(7) 0.0379(8) 0.0006(6) -0.0061(6) -0.0003(6)
C22 0.0175(5) 0.0226(6) 0.0247(6) -0.0008(5) 0.0011(4) 0.0018(4)
B1 0.0180(5) 0.0179(6) 0.0294(8) -0.0031(6) 0.0026(5) 0.0006(4)

loop_
_atom_type_symbol
_atom_type_description
_atom_type_scat_dispersion_real
_atom_type_scat_dispersion_imag
_atom_type_scat_source
C C 0.0033 0.0016 'International Tables Vol C Tables 4.2.6.8 and 6.1.1.4'
H H 0.0000 0.0000 'International Tables Vol C Tables 4.2.6.8 and 6.1.1.4'
B B 0.0013 0.0007 'International Tables Vol C Tables 4.2.6.8 and 6.1.1.4'
O O 0.0106 0.0060 'International Tables Vol C Tables 4.2.6.8 and 6.1.1.4'
P P 0.1023 0.0942 'International Tables Vol C Tables 4.2.6.8 and 6.1.1.4'

loop_
_geom_angle_atom_site_label_1
_geom_angle_atom_site_label_2
_geom_angle_atom_site_label_3
_geom_angle
C1 P1 C2 113.02(6)
C1 P1 C6 112.16(7)
C2 P1 C6 117.78(6)
C1 P1 C22 97.41(6)
C2 P1 C22 106.86(6)
C6 P1 C22 107.23(6)
C22 O1 B1 120.40(9)
B1 C1 P1 105.22(8)
B1 C1 H1A 112.2(11)
P1 C1 H1A 110.6(10)
B1 C1 H1B 112.5(10)
P1 C1 H1B 110.4(10)
H1A C1 H1B 106.0(16)
C5 C2 C3 110.69(11)
C5 C2 C4 108.82(12)
C3 C2 C4 109.63(11)
C5 C2 P1 111.86(9)
C3 C2 P1 109.45(9)
C4 C2 P1 106.26(9)
C2 C3 H3A 109.5
C2 C3 H3B 109.5
H3A C3 H3B 109.5
C2 C3 H3C 109.5
H3A C3 H3C 109.5
H3B C3 H3C 109.5
C2 C4 H4A 109.5
C2 C4 H4B 109.5
H4A C4 H4B 109.5
C2 C4 H4C 109.5
H4A C4 H4C 109.5
H4B C4 H4C 109.5
C2 C5 H5A 109.5
C2 C5 H5B 109.5
H5A C5 H5B 109.5
C2 C5 H5C 109.5
H5A C5 H5C 109.5
H5B C5 H5C 109.5
C7 C6 C9 110.23(12)
C7 C6 C8 109.49(13)
C9 C6 C8 109.05(12)
C7 C6 P1 109.17(10)
C9 C6 P1 112.92(10)
C8 C6 P1 105.87(9)
C6 C7 H7A 109.5
C6 C7 H7B 109.5
H7A C7 H7B 109.5
C6 C7 H7C 109.5
H7A C7 H7C 109.5
H7B C7 H7C 109.5
C6 C8 H8A 109.5
C6 C8 H8B 109.5
H8A C8 H8B 109.5
C6 C8 H8C 109.5
H8A C8 H8C 109.5
H8B C8 H8C 109.5
C6 C9 H9A 109.5
C6 C9 H9B 109.5
H9A C9 H9B 109.5
C6 C9 H9C 109.5
H9A C9 H9C 109.5
H9B C9 H9C 109.5
C15 C10 C11 116.41(13)
C15 C10 B1 122.13(11)
C11 C10 B1 121.45(12)
C12 C11 C10 121.95(14)
C12 C11 H11 119.0
C10 C11 H11 119.0
C13 C12 C11 120.16(14)
C13 C12 H12 119.9
C11 C12 H12 119.9
C14 C13 C12 119.30(15)
C14 C13 H13 120.4
C12 C13 H13 120.4
C13 C14 C15 120.34(14)
C13 C14 H14 119.8
C15 C14 H14 119.8
C14 C15 C10 121.84(13)
C14 C15 H15 119.1
C10 C15 H15 119.1
C17 C16 C21 116.13(13)
C17 C16 B1 121.51(12)
C21 C16 B1 122.33(12)
C18 C17 C16 122.08(14)
C18 C17 H17 119.0
C16 C17 H17 119.0
C19 C18 C17 120.47(14)
C19 C18 H18 119.8
C17 C18 H18 119.8
C20 C19 C18 118.82(14)
C20 C19 H19 120.6
C18 C19 H19 120.6
C19 C20 C21 120.52(15)
C19 C20 H20 119.7
C21 C20 H20 119.7
C20 C21 C16 121.96(14)
C20 C21 H21 119.0
C16 C21 H21 119.0
O2 C22 O1 125.85(11)
O2 C22 P1 124.11(10)
O1 C22 P1 110.04(8)
O1 B1 C10 106.97(10)
O1 B1 C16 106.22(10)
C10 B1 C16 114.98(10)
O1 B1 C1 106.17(9)
C10 B1 C1 111.46(10)
C16 B1 C1 110.46(11)

loop_
_geom_bond_atom_site_label_1
_geom_bond_atom_site_label_2
_geom_bond_distance
P1 C1 1.7791(13)
P1 C2 1.8430(13)
P1 C6 1.8495(14)
P1 C22 1.8690(12)
O1 C22 1.2938(14)
O1 B1 1.5645(15)
O2 C22 1.2098(15)
C1 B1 1.6893(18)
C1 H1A 0.945(19)
C1 H1B 0.967(19)
C2 C5 1.5346(19)
C2 C3 1.5358(17)
C2 C4 1.5404(19)
C3 H3A 0.9800
C3 H3B 0.9800
C3 H3C 0.9800
C4 H4A 0.9800
C4 H4B 0.9800
C4 H4C 0.9800
C5 H5A 0.9800
C5 H5B 0.9800
C5 H5C 0.9800
C6 C7 1.533(2)
C6 C9 1.535(2)
C6 C8 1.539(2)
C7 H7A 0.9800
C7 H7B 0.9800
C7 H7C 0.9800
C8 H8A 0.9800
C8 H8B 0.9800
C8 H8C 0.9800
C9 H9A 0.9800
C9 H9B 0.9800
C9 H9C 0.9800
C10 C15 1.3980(19)
C10 C11 1.4100(18)
C10 B1 1.6138(19)
C11 C12 1.391(2)
C11 H11 0.9500
C12 C13 1.386(2)
C12 H12 0.9500
C13 C14 1.386(2)
C13 H13 0.9500
C14 C15 1.396(2)
C14 H14 0.9500
C15 H15 0.9500
C16 C17 1.3973(19)
C16 C21 1.401(2)
C16 B1 1.6197(19)
C17 C18 1.388(2)
C17 H17 0.9500
C18 C19 1.387(2)
C18 H18 0.9500
C19 C20 1.378(2)
C19 H19 0.9500
C20 C21 1.392(2)
C20 H20 0.9500
C21 H21 0.9500

loop_
_geom_torsion_atom_site_label_1
_geom_torsion_atom_site_label_2
_geom_torsion_atom_site_label_3
_geom_torsion_atom_site_label_4
_geom_torsion
C2 P1 C1 B1 104.56(9)
C6 P1 C1 B1 -119.40(9)
C22 P1 C1 B1 -7.35(10)
C1 P1 C2 C5 -167.62(9)
C6 P1 C2 C5 58.98(11)
C22 P1 C2 C5 -61.65(10)
C1 P1 C2 C3 69.32(10)
C6 P1 C2 C3 -64.08(10)
C22 P1 C2 C3 175.30(8)
C1 P1 C2 C4 -48.99(11)
C6 P1 C2 C4 177.61(9)
C22 P1 C2 C4 56.98(10)
C1 P1 C6 C7 -56.29(12)
C2 P1 C6 C7 77.48(12)
C22 P1 C6 C7 -162.09(11)
C1 P1 C6 C9 -179.28(9)
C2 P1 C6 C9 -45.50(11)
C22 P1 C6 C9 74.93(10)
C1 P1 C6 C8 61.48(11)
C2 P1 C6 C8 -164.75(10)
C22 P1 C6 C8 -44.31(11)
C15 C10 C11 C12 -0.15(19)
B1 C10 C11 C12 178.64(12)
C10 C11 C12 C13 -0.4(2)
C11 C12 C13 C14 0.6(2)
C12 C13 C14 C15 -0.2(2)
C13 C14 C15 C10 -0.4(2)
C11 C10 C15 C14 0.57(19)
B1 C10 C15 C14 -178.22(12)
C21 C16 C17 C18 1.4(2)
B1 C16 C17 C18 -176.81(13)
C16 C17 C18 C19 -0.5(2)
C17 C18 C19 C20 -0.8(2)
C18 C19 C20 C21 1.2(2)
C19 C20 C21 C16 -0.3(2)
C17 C16 C21 C20 -1.0(2)
B1 C16 C21 C20 177.16(13)
B1 O1 C22 O2 -178.86(14)
B1 O1 C22 P1 1.42(14)
C1 P1 C22 O2 -175.58(13)
C2 P1 C22 O2 67.58(14)
C6 P1 C22 O2 -59.57(14)
C1 P1 C22 O1 4.15(11)
C2 P1 C22 O1 -112.69(10)
C6 P1 C22 O1 120.16(10)
C22 O1 B1 C10 112.36(12)
C22 O1 B1 C16 -124.38(12)
C22 O1 B1 C1 -6.77(16)
C15 C10 B1 O1 15.31(15)
C11 C10 B1 O1 -163.42(11)
C15 C10 B1 C16 -102.35(14)
C11 C10 B1 C16 78.92(15)
C15 C10 B1 C1 130.95(12)
C11 C10 B1 C1 -47.77(15)
C17 C16 B1 O1 -167.44(11)
C21 C16 B1 O1 14.50(16)
C17 C16 B1 C10 -49.36(16)
C21 C16 B1 C10 132.58(13)
C17 C16 B1 C1 77.84(15)
C21 C16 B1 C1 -100.22(14)
P1 C1 B1 O1 8.65(12)
P1 C1 B1 C10 -107.48(10)
P1 C1 B1 C16 123.40(10)
